data_2000911
loop_
_publ_author_name
'Tari, L. W.'
'Secco, A. S.'

_publ_section_title
;
 Structure of 1-acetylthymine
;
_journal_issue 5
_journal_name_full 'Acta Crystallographica Section C'
_journal_page_first 905
_journal_page_last 907
_journal_paper_doi 10.1107/S0108270191012556
_journal_volume 48
_journal_year 1992
_chemical_formula_moiety 'C7 H8 N2 O3'
_chemical_formula_sum 'C7 H8 N2 O3'
_chemical_formula_weight 168.5
_space_group_IT_number 14
_space_group_name_Hall '-P 2yn'
_space_group_name_H-M_alt 'P 1 21/n 1'
_symmetry_cell_setting monoclinic
_symmetry_space_group_name_H-M 'P 1 21/n 1'
_cell_angle_alpha 90
_cell_angle_beta 94.57(4)
_cell_angle_gamma 90
_cell_formula_units_Z 4
_cell_length_a 5.074(3)
_cell_length_b 8.611(3)
_cell_length_c 17.476(4)
_cell_volume 761.1(6)
_diffrn_radiation_type Cu
_diffrn_radiation_wavelength 1.54178
_exptl_absorpt_coefficient_mu 0.95
_exptl_crystal_density_diffrn 1.467
_exptl_crystal_F_000 352
_cod_data_source_file br0006.cif
_cod_data_source_block br0006a
_cod_original_cell_volume 761.2(5)
_cod_original_sg_symbol_H-M 'P 21/n'
_cod_database_code 2000911

loop_
_space_group_symop_id
_space_group_symop_operation_xyz
1 x,y,z
2 -x+1/2,y+1/2,-z+1/2
3 -x,-y,-z
4 x+1/2,-y+1/2,z+1/2

loop_
_atom_site_label
_atom_site_fract_x
_atom_site_fract_y
_atom_site_fract_z
O(1) .3938(4) .4747(2) .39800(10)
O(2) -.2302(3) .1942(2) .33120(10)
O(4) -.2990(3) .0611(2) .57787(9)
N(1) .0685(3) .3064(2) .42130(10)
N(3) -.2605(4) .1375(2) .45530(10)
C(2) -.1461(4) .2118(3) .39670(10)
C(4) -.1833(4) .1407(3) .53250(10)
C(5) .0407(4) .2395(2) .55470(10)
C(6) .1527(4) .3143(2) .49970(10)
C(7) .1380(6) .2463(4) .63730(10)
C(8) .2188(5) .3951(3) .37000(10)
C(9) .1536(7) .3860(4) .2861(2)
H(3) -.384(5) .076(3) .4430(10)
H(6) .296(4) .381(2) .5080(10)
H(7A) .196(4) .144(3) .6570(10)
H(7B) -.019(6) .274(3) .673(2)
H(7C) .280(5) .311(3) .6450(10)
H(9A) -.036(6) .418(3) .275(2)
H(9B) .147(5) .280(4) .267(2)
H(9C) .291(5) .458(3) .265(2)

loop_
_geom_bond_atom_site_label_1
_geom_bond_atom_site_label_2
_geom_bond_distance
O(1) C(8) 1.195(3)
O(2) C(2) 1.200(3)
O(4) C(4) 1.232(3)
N(1) C(2) 1.400(3)
N(1) C(6) 1.404(3)
N(1) C(8) 1.441(3)
N(3) C(2) 1.375(3)
N(3) C(4) 1.375(3)
C(4) C(5) 1.447(3)
C(5) C(6) 1.322(3)
C(5) C(7) 1.490(3)
C(8) C(9) 1.480(4)
N(3) H(3) .84(3)
C(6) H(6) .93(2)
C(7) H(7A) .98(3)
C(7) H(7B) 1.08(3)
C(7) H(7C) .91(3)
C(9) H(9A) 1.00(3)
C(9) H(9B) .97(3)
C(9) H(9C) 1.03(3)
